data_7054099
loop_
_publ_author_name
'Abu Bakar, Shahzad'
'Tajammul Hussain, Syed'
'Mazhar, Muhammad'

_publ_section_title
;
 CdTiO3 thin films from an octa-nuclear bimetallic single source precursor
 by aerosol assisted chemical vapor deposition (AACVD)
;
_journal_issue 9
_journal_name_full 'New Journal of Chemistry'
_journal_page_first 1844
_journal_paper_doi 10.1039/c2nj40275k
_journal_volume 36
_journal_year 2012
_chemical_formula_sum 'C52 H80 Cd4 F24 N4 O37 Ti4'
_chemical_formula_weight 2450.40
_chemical_name_systematic
;
?
;
_space_group_IT_number 14
_symmetry_cell_setting monoclinic
_symmetry_space_group_name_Hall '-P 2ybc'
_symmetry_space_group_name_H-M 'P 1 21/c 1'
_atom_sites_solution_hydrogens geom
_atom_sites_solution_primary direct
_atom_sites_solution_secondary difmap
_audit_creation_method SHELXL-97
_cell_angle_alpha 90.00
_cell_angle_beta 94.428(6)
_cell_angle_gamma 90.00
_cell_formula_units_Z 2
_cell_length_a 15.229(4)
_cell_length_b 16.593(4)
_cell_length_c 16.934(4)
_cell_measurement_reflns_used 1324
_cell_measurement_temperature 100(2)
_cell_measurement_theta_max 31.12
_cell_measurement_theta_min 2.45
_cell_volume 4266.4(18)
_computing_cell_refinement 'Apex2 v2008.2-4'
_computing_data_collection 'Apex2 v2008.2-4 (Bruker, 2008)'
_computing_data_reduction 'Apex2 v2008.2-4'
_computing_molecular_graphics 'SHELXTL 6.14'
_computing_publication_material 'SHELXTL 6.14'
_computing_structure_refinement 'SHELXTL 6.14'
_computing_structure_solution 'SHELXTL 6.14 (Bruker, 2000-2003; Sheldrick, 2008)'
_diffrn_ambient_temperature 100(2)
_diffrn_measured_fraction_theta_full 0.993
_diffrn_measured_fraction_theta_max 0.993
_diffrn_measurement_device_type 'Bruker AXS SMART APEX CCD diffractometer'
_diffrn_measurement_method '\w scans'
_diffrn_radiation_monochromator graphite
_diffrn_radiation_source 'fine-focus sealed tube'
_diffrn_radiation_type MoK\a
_diffrn_radiation_wavelength 0.71073
_diffrn_reflns_av_R_equivalents 0.0394
_diffrn_reflns_av_sigmaI/netI 0.0508
_diffrn_reflns_limit_h_max 20
_diffrn_reflns_limit_h_min -20
_diffrn_reflns_limit_k_max 21
_diffrn_reflns_limit_k_min -22
_diffrn_reflns_limit_l_max 22
_diffrn_reflns_limit_l_min -22
_diffrn_reflns_number 28332
_diffrn_reflns_theta_full 28.28
_diffrn_reflns_theta_max 28.28
_diffrn_reflns_theta_min 1.34
_diffrn_standards_number 0
_exptl_absorpt_coefficient_mu 1.468
_exptl_absorpt_correction_T_max 0.572
_exptl_absorpt_correction_T_min 0.441
_exptl_absorpt_correction_type multi-scan
_exptl_absorpt_process_details 'Apex2 v2008.2-4 (Bruker, 2008)'
_exptl_crystal_colour colourless
_exptl_crystal_density_diffrn 1.907
_exptl_crystal_density_method 'not measured'
_exptl_crystal_description cube
_exptl_crystal_F_000 2424
_exptl_crystal_size_max 0.44
_exptl_crystal_size_mid 0.41
_exptl_crystal_size_min 0.38
_refine_diff_density_max 1.480
_refine_diff_density_min -1.031
_refine_diff_density_rms 0.151
_refine_ls_extinction_method none
_refine_ls_goodness_of_fit_ref 1.043
_refine_ls_hydrogen_treatment constr
_refine_ls_matrix_type full
_refine_ls_number_parameters 593
_refine_ls_number_reflns 10525
_refine_ls_number_restraints 97
_refine_ls_restrained_S_all 1.048
_refine_ls_R_factor_all 0.0805
_refine_ls_R_factor_gt 0.0518
_refine_ls_shift/su_max 0.001
_refine_ls_shift/su_mean 0.000
_refine_ls_structure_factor_coef Fsqd
_refine_ls_weighting_details 'calc w=1/[\s^2^(Fo^2^)+(0.0721P)^2^+16.6372P] where P=(Fo^2^+2Fc^2^)/3'
_refine_ls_weighting_scheme calc
_refine_ls_wR_factor_gt 0.1346
_refine_ls_wR_factor_ref 0.1574
_reflns_number_gt 7510
_reflns_number_total 10525
_reflns_threshold_expression I>2\s(I)
_cod_data_source_file c2nj40275k.txt
_cod_data_source_block 09mz114_0m
_cod_depositor_comments
;
The following automatic conversions were performed:

'_symmetry_cell_setting' value 'Monoclinic' changed to 'monoclinic'
according to
/usr/data/users/saulius/automatic-downloads/retrospective/RSC/lib/dictionaries/cif_core.dic
dictionary named 'cif_core.dic' version 2.4.2 from 2011-04-26.

Automatic conversion script
Id: cif_fix_values 2281 2013-09-26 08:29:07Z andrius 
;
_cod_original_cell_volume 4266.3(17)
_cod_original_sg_symbol_H-M P2(1)/c
_cod_database_code 7054099

loop_
_symmetry_equiv_pos_as_xyz
'x, y, z'
'-x, y+1/2, -z+1/2'
'-x, -y, -z'
'x, -y-1/2, z-1/2'

loop_
_atom_site_label
_atom_site_type_symbol
_atom_site_fract_x
_atom_site_fract_y
_atom_site_fract_z
_atom_site_U_iso_or_equiv
_atom_site_adp_type
_atom_site_occupancy
_atom_site_symmetry_multiplicity
_atom_site_calc_flag
_atom_site_refinement_flags
_atom_site_disorder_assembly
_atom_site_disorder_group
C1 C 0.5067(4) 0.3790(3) 0.7340(3) 0.0348(12) Uani 1 1 d . . .
C2 C 0.5184(5) 0.3494(4) 0.8180(4) 0.058(2) Uani 1 1 d D . .
C3 C 0.3663(4) 0.6221(4) 0.6885(3) 0.0436(14) Uani 1 1 d . . .
C4 C 0.3216(5) 0.6653(7) 0.7535(5) 0.102(4) Uani 1 1 d . . .
H4A H 0.2829 0.6275 0.7786 0.153 Uiso 1 1 calc R . .
H4B H 0.2867 0.7103 0.7306 0.153 Uiso 1 1 calc R . .
H4C H 0.3663 0.6858 0.7932 0.153 Uiso 1 1 calc R . .
C5 C 0.6268(4) 0.6578(3) 0.7346(3) 0.0334(11) Uani 1 1 d . . .
H5A H 0.5674 0.6768 0.7458 0.040 Uiso 1 1 calc R . .
H5B H 0.6565 0.7017 0.7075 0.040 Uiso 1 1 calc R . .
C6 C 0.6789(4) 0.6376(3) 0.8113(3) 0.0346(12) Uani 1 1 d . . .
H6A H 0.7403 0.6249 0.8003 0.041 Uiso 1 1 calc R . .
H6B H 0.6802 0.6852 0.8466 0.041 Uiso 1 1 calc R . .
C7 C 0.5510(4) 0.5856(3) 0.8790(3) 0.0386(13) Uani 1 1 d . . .
H7A H 0.5309 0.5399 0.9094 0.058 Uiso 1 1 calc R . .
H7B H 0.5097 0.5947 0.8326 0.058 Uiso 1 1 calc R . .
H7C H 0.5539 0.6340 0.9123 0.058 Uiso 1 1 calc R . .
C8 C 0.7011(5) 0.5421(4) 0.9204(4) 0.0543(17) Uani 1 1 d . . .
H8A H 0.7030 0.5837 0.9616 0.082 Uiso 1 1 calc R . .
H8B H 0.7604 0.5341 0.9029 0.082 Uiso 1 1 calc R . .
H8C H 0.6799 0.4914 0.9418 0.082 Uiso 1 1 calc R . .
C9 C 0.9092(4) 0.6152(3) 0.6785(3) 0.0363(12) Uani 1 1 d . . .
C10 C 0.9753(6) 0.6433(6) 0.7435(6) 0.080(3) Uani 1 1 d . . .
C11 C 0.7936(4) 0.4183(3) 0.7324(4) 0.0412(13) Uani 1 1 d . . .
C12 C 0.8481(7) 0.3499(6) 0.7742(6) 0.088(3) Uani 1 1 d . . .
C13 C 0.8227(4) 0.4825(3) 0.4564(3) 0.0423(14) Uani 1 1 d . . .
H13A H 0.8350 0.5403 0.4478 0.051 Uiso 1 1 calc R . .
H13B H 0.8104 0.4567 0.4041 0.051 Uiso 1 1 calc R . .
C14 C 0.9005(4) 0.4441(4) 0.4987(4) 0.0550(18) Uani 1 1 d . . .
H14A H 0.9181 0.4757 0.5469 0.066 Uiso 1 1 calc R . .
H14B H 0.9501 0.4451 0.4643 0.066 Uiso 1 1 calc R . .
C15 C 0.9573(6) 0.3262(7) 0.5762(5) 0.105(4) Uani 1 1 d . . .
H15A H 0.9389 0.2751 0.5988 0.157 Uiso 1 1 calc R . .
H15B H 0.9722 0.3648 0.6190 0.157 Uiso 1 1 calc R . .
H15C H 1.0091 0.3171 0.5463 0.157 Uiso 1 1 calc R . .
C16 C 0.8674(4) 0.3054(4) 0.4527(4) 0.0442(14) Uani 1 1 d . . .
H16A H 0.8124 0.3211 0.4227 0.066 Uiso 1 1 calc R . .
H16B H 0.8627 0.2497 0.4710 0.066 Uiso 1 1 calc R . .
H16C H 0.9164 0.3098 0.4186 0.066 Uiso 1 1 calc R . .
C17 C 0.6284(4) 0.2600(3) 0.5360(3) 0.0331(11) Uani 1 1 d . . .
C18 C 0.6861(4) 0.1840(3) 0.5334(3) 0.0393(13) Uani 1 1 d . . .
C19 C 0.2875(4) 0.2876(3) 0.4893(3) 0.0387(13) Uani 1 1 d . . .
C20 C 0.2028(5) 0.2480(5) 0.4596(6) 0.083(3) Uani 1 1 d . . .
H20A H 0.2095 0.2240 0.4075 0.124 Uiso 1 1 calc R . .
H20B H 0.1556 0.2882 0.4552 0.124 Uiso 1 1 calc R . .
H20C H 0.1880 0.2057 0.4968 0.124 Uiso 1 1 calc R . .
O18 O 0.1441(7) 0.3776(7) 0.6864(7) 0.205(4) Uani 1 1 d DU A -1
C21 C 0.2361(9) 0.3580(9) 0.7015(10) 0.220(6) Uani 1 1 d DU A -1
H21A H 0.2660 0.3596 0.6517 0.264 Uiso 1 1 calc R A -1
H21B H 0.2429 0.3033 0.7245 0.264 Uiso 1 1 calc R A -1
C22 C 0.2742(7) 0.4184(11) 0.7577(11) 0.221(7) Uani 1 1 d DU A -1
H22A H 0.3137 0.3920 0.7991 0.265 Uiso 1 1 calc R A -1
H22B H 0.3091 0.4582 0.7296 0.265 Uiso 1 1 calc R A -1
C23 C 0.2045(10) 0.4573(11) 0.7923(11) 0.266(8) Uani 1 1 d DU A -1
H23A H 0.2048 0.5156 0.7800 0.319 Uiso 1 1 calc R A -1
H23B H 0.2109 0.4506 0.8505 0.319 Uiso 1 1 calc R A -1
C24 C 0.1230(8) 0.4210(12) 0.7600(11) 0.243(7) Uani 1 1 d DU A -1
H24A H 0.0779 0.4630 0.7475 0.291 Uiso 1 1 calc R A -1
H24B H 0.1003 0.3829 0.7986 0.291 Uiso 1 1 calc R A -1
O19 O 0.1001(9) 0.4500(9) 0.9794(9) 0.106(4) Uani 0.50 1 d PDU B -1
C25 C 0.0724(14) 0.5256(16) 0.9680(18) 0.130(8) Uani 0.50 1 d PDU B -1
H25A H 0.0683 0.5388 0.9108 0.156 Uiso 0.50 1 calc PR B -1
H25B H 0.1143 0.5636 0.9959 0.156 Uiso 0.50 1 calc PR B -1
C26 C -0.0168(14) 0.5326(12) 1.000(2) 0.133(8) Uani 0.50 1 d PDU B -1
H26A H -0.0114 0.5478 1.0567 0.159 Uiso 0.50 1 calc PR B -1
H26B H -0.0537 0.5730 0.9700 0.159 Uiso 0.50 1 calc PR B -1
C27 C -0.0547(13) 0.4499(12) 0.9889(17) 0.122(7) Uani 0.50 1 d PDU B -1
H27A H -0.0920 0.4460 0.9386 0.146 Uiso 0.50 1 calc PR B -1
H27B H -0.0904 0.4353 1.0333 0.146 Uiso 0.50 1 calc PR B -1
C28 C 0.0246(10) 0.3966(12) 0.9876(12) 0.094(5) Uani 0.50 1 d PDU B -1
H28A H 0.0329 0.3650 1.0372 0.113 Uiso 0.50 1 calc PR B -1
H28B H 0.0177 0.3586 0.9424 0.113 Uiso 0.50 1 calc PR B -1
Cd1 Cd 0.73760(2) 0.54262(2) 0.62050(2) 0.02919(9) Uani 1 1 d . . .
Cd2 Cd 0.44528(2) 0.34885(2) 0.55151(2) 0.02663(9) Uani 1 1 d . . .
F1 F 0.4390(7) 0.3384(10) 0.8489(6) 0.259(7) Uani 1 1 d D . .
F2 F 0.5598(9) 0.2822(5) 0.8240(6) 0.215(5) Uani 1 1 d D . .
F3 F 0.5628(6) 0.3963(5) 0.8681(4) 0.152(3) Uani 1 1 d D . .
F4 F 0.9701(7) 0.5971(11) 0.8069(4) 0.283(8) Uani 1 1 d . . .
F5 F 0.9645(5) 0.7115(6) 0.7669(8) 0.264(6) Uani 1 1 d . . .
F6 F 1.0574(3) 0.6324(3) 0.7303(4) 0.0950(18) Uani 1 1 d . . .
F7 F 0.8181(6) 0.3257(5) 0.8358(5) 0.223(4) Uani 1 1 d . . .
F8 F 0.9328(4) 0.3737(4) 0.7857(4) 0.119(2) Uani 1 1 d . . .
F9 F 0.8505(4) 0.2856(3) 0.7239(5) 0.116(2) Uani 1 1 d . . .
F10 F 0.7607(2) 0.1910(2) 0.5798(2) 0.0490(9) Uani 1 1 d . . .
F11 F 0.7091(2) 0.1708(2) 0.4599(2) 0.0510(9) Uani 1 1 d . . .
F12 F 0.6450(2) 0.1174(2) 0.5553(3) 0.0591(10) Uani 1 1 d . . .
N1 N 0.6410(3) 0.5677(3) 0.8525(3) 0.0369(11) Uani 1 1 d . . .
H1 H 0.6355 0.5251 0.8168 0.044 Uiso 1 1 calc R . .
N2 N 0.8836(3) 0.3594(3) 0.5218(3) 0.0466(13) Uani 1 1 d . . .
H2 H 0.8330 0.3593 0.5493 0.056 Uiso 1 1 calc R . .
O1 O 0.4155(2) 0.47779(19) 0.58578(18) 0.0266(7) Uani 1 1 d . . .
O2 O 0.6019(2) 0.47447(19) 0.57711(18) 0.0254(7) Uani 1 1 d . . .
O3 O 0.5143(2) 0.39215(19) 0.44640(18) 0.0262(7) Uani 1 1 d . . .
O4 O 0.4762(3) 0.3302(2) 0.6840(2) 0.0423(10) Uani 1 1 d . . .
O5 O 0.5265(2) 0.4513(2) 0.7255(2) 0.0311(8) Uani 1 1 d . . .
O6 O 0.4421(2) 0.5936(2) 0.70658(19) 0.0342(8) Uani 1 1 d . . .
O7 O 0.3240(2) 0.6156(2) 0.6220(2) 0.0355(8) Uani 1 1 d . . .
O8 O 0.6189(2) 0.58930(19) 0.68467(19) 0.0279(7) Uani 1 1 d . . .
O9 O 0.8316(3) 0.6162(2) 0.6982(2) 0.0427(10) Uani 1 1 d . . .
O10 O 0.9362(3) 0.5968(3) 0.6150(3) 0.0563(12) Uani 1 1 d . . .
O11 O 0.7388(3) 0.4519(3) 0.7709(3) 0.0527(11) Uani 1 1 d . . .
O12 O 0.8136(3) 0.4318(2) 0.6639(3) 0.0450(10) Uani 1 1 d . . .
O13 O 0.7482(2) 0.4747(2) 0.5013(2) 0.0304(8) Uani 1 1 d . . .
O14 O 0.6696(2) 0.3237(2) 0.5253(2) 0.0318(8) Uani 1 1 d . . .
O15 O 0.5497(3) 0.2486(2) 0.5469(2) 0.0405(9) Uani 1 1 d . . .
O16 O 0.3413(3) 0.2508(3) 0.5368(3) 0.0507(11) Uani 1 1 d . . .
O17 O 0.3047(3) 0.3573(2) 0.4675(2) 0.0366(9) Uani 1 1 d . . .
Ti3 Ti 0.62803(6) 0.43955(5) 0.47709(5) 0.02438(18) Uani 1 1 d . . .
Ti4 Ti 0.52136(6) 0.53329(5) 0.63007(5) 0.02553(18) Uani 1 1 d . . .

loop_
_atom_site_aniso_label
_atom_site_aniso_U_11
_atom_site_aniso_U_22
_atom_site_aniso_U_33
_atom_site_aniso_U_23
_atom_site_aniso_U_13
_atom_site_aniso_U_12
C1 0.043(3) 0.037(3) 0.024(2) 0.004(2) 0.002(2) 0.001(2)
C2 0.106(6) 0.033(3) 0.034(3) 0.005(3) -0.009(3) -0.024(3)
C3 0.044(3) 0.057(4) 0.031(3) -0.014(3) 0.012(2) 0.010(3)
C4 0.065(5) 0.189(9) 0.052(4) -0.062(5) -0.001(4) 0.062(6)
C5 0.051(3) 0.023(2) 0.027(2) -0.0073(19) 0.011(2) -0.004(2)
C6 0.044(3) 0.033(3) 0.027(2) -0.008(2) 0.005(2) -0.004(2)
C7 0.046(3) 0.041(3) 0.030(3) 0.002(2) 0.005(2) -0.007(2)
C8 0.070(4) 0.055(4) 0.037(3) 0.000(3) -0.002(3) 0.014(3)
C9 0.040(3) 0.033(3) 0.036(3) -0.007(2) 0.006(2) -0.009(2)
C10 0.058(5) 0.106(7) 0.074(6) -0.026(5) -0.004(4) -0.029(5)
C11 0.041(3) 0.032(3) 0.052(3) 0.001(2) 0.006(3) 0.004(2)
C12 0.090(6) 0.085(6) 0.095(7) 0.032(5) 0.040(5) 0.034(5)
C13 0.045(3) 0.039(3) 0.048(3) -0.008(2) 0.030(3) -0.011(2)
C14 0.030(3) 0.066(4) 0.072(4) -0.042(3) 0.022(3) -0.015(3)
C15 0.074(5) 0.173(10) 0.061(5) -0.044(6) -0.027(4) 0.072(6)
C16 0.035(3) 0.043(3) 0.054(4) -0.008(3) 0.008(3) -0.002(2)
C17 0.043(3) 0.032(3) 0.026(2) 0.003(2) 0.009(2) 0.007(2)
C18 0.045(3) 0.030(3) 0.045(3) 0.005(2) 0.017(3) 0.005(2)
C19 0.041(3) 0.031(3) 0.045(3) 0.009(2) 0.005(2) -0.006(2)
C20 0.060(4) 0.051(4) 0.129(8) 0.033(5) -0.034(5) -0.026(4)
O18 0.197(8) 0.186(10) 0.246(10) 0.064(7) 0.105(7) 0.002(7)
C21 0.244(10) 0.173(11) 0.250(16) 0.046(9) 0.062(10) 0.149(10)
C22 0.154(7) 0.185(15) 0.342(18) 0.036(11) 0.137(9) 0.006(10)
C23 0.194(11) 0.245(17) 0.381(18) -0.076(12) 0.169(11) -0.026(12)
C24 0.171(8) 0.236(17) 0.345(16) -0.010(13) 0.168(11) -0.005(11)
O19 0.089(7) 0.123(11) 0.103(10) 0.005(9) -0.006(8) 0.001(7)
C25 0.140(17) 0.103(15) 0.150(19) 0.008(15) 0.029(16) 0.038(14)
C26 0.092(15) 0.135(11) 0.17(2) -0.004(18) 0.017(16) 0.022(11)
C27 0.088(9) 0.156(14) 0.117(15) -0.057(14) -0.016(13) 0.022(10)
C28 0.073(9) 0.133(11) 0.078(11) -0.020(11) 0.011(9) 0.004(8)
Cd1 0.03336(19) 0.02723(18) 0.02790(18) -0.00457(14) 0.00818(14) -0.00207(14)
Cd2 0.03467(18) 0.02349(16) 0.02261(16) 0.00092(12) 0.00790(13) 0.00073(14)
F1 0.210(10) 0.46(2) 0.106(6) 0.073(9) 0.020(7) -0.101(12)
F2 0.382(16) 0.120(7) 0.132(7) -0.014(5) -0.049(9) 0.046(9)
F3 0.220(8) 0.132(6) 0.098(5) 0.029(4) -0.024(5) -0.059(6)
F4 0.196(9) 0.58(2) 0.059(4) 0.046(9) -0.051(5) -0.145(13)
F5 0.102(5) 0.235(7) 0.437(13) -0.272(9) -0.094(7) 0.027(5)
F6 0.049(3) 0.106(4) 0.125(5) -0.003(3) -0.021(3) -0.006(3)
F7 0.291(9) 0.250(7) 0.146(5) 0.160(5) 0.130(6) 0.184(7)
F8 0.092(4) 0.139(5) 0.119(5) 0.009(4) -0.041(4) 0.040(4)
F9 0.092(4) 0.049(3) 0.212(7) 0.024(4) 0.052(4) 0.027(3)
F10 0.050(2) 0.048(2) 0.050(2) 0.0130(16) 0.0096(16) 0.0132(16)
F11 0.059(2) 0.0440(19) 0.052(2) -0.0133(16) 0.0207(17) 0.0044(17)
F12 0.059(2) 0.0301(17) 0.092(3) 0.0126(18) 0.030(2) 0.0076(16)
N1 0.052(3) 0.029(2) 0.030(2) -0.0054(18) 0.004(2) 0.006(2)
N2 0.032(2) 0.073(4) 0.035(3) -0.009(2) 0.003(2) 0.011(2)
O1 0.0343(17) 0.0254(16) 0.0210(15) 0.0015(12) 0.0091(13) 0.0013(14)
O2 0.0319(17) 0.0243(15) 0.0209(15) -0.0001(12) 0.0067(13) 0.0039(13)
O3 0.0347(17) 0.0238(16) 0.0207(15) -0.0012(12) 0.0069(13) 0.0005(14)
O4 0.066(3) 0.034(2) 0.0251(18) 0.0049(15) -0.0043(18) -0.0046(19)
O5 0.0411(19) 0.0281(17) 0.0248(17) 0.0038(13) 0.0073(14) -0.0021(15)
O6 0.0377(19) 0.046(2) 0.0199(16) -0.0064(15) 0.0070(14) 0.0067(17)
O7 0.041(2) 0.041(2) 0.0254(18) -0.0064(15) 0.0063(15) 0.0095(17)
O8 0.0369(18) 0.0242(16) 0.0234(16) -0.0055(13) 0.0077(14) -0.0024(14)
O9 0.039(2) 0.044(2) 0.047(2) -0.0114(18) 0.0129(18) -0.0110(18)
O10 0.063(3) 0.062(3) 0.047(2) -0.016(2) 0.021(2) -0.002(2)
O11 0.055(3) 0.045(2) 0.060(3) -0.009(2) 0.014(2) 0.007(2)
O12 0.051(2) 0.039(2) 0.046(2) -0.0009(18) 0.0078(19) 0.0035(19)
O13 0.0347(18) 0.0286(17) 0.0295(17) -0.0043(14) 0.0127(14) -0.0016(14)
O14 0.0385(19) 0.0261(17) 0.0303(18) 0.0010(14) 0.0002(15) -0.0002(15)
O15 0.044(2) 0.0309(19) 0.049(2) 0.0109(17) 0.0153(18) 0.0066(16)
O16 0.052(2) 0.042(2) 0.056(3) 0.023(2) -0.008(2) -0.013(2)
O17 0.040(2) 0.0279(18) 0.042(2) 0.0032(15) 0.0052(17) -0.0024(15)
Ti3 0.0303(4) 0.0231(4) 0.0206(4) -0.0009(3) 0.0077(3) 0.0020(3)
Ti4 0.0324(4) 0.0262(4) 0.0187(4) -0.0014(3) 0.0072(3) 0.0022(3)

loop_
_atom_type_symbol
_atom_type_description
_atom_type_scat_dispersion_real
_atom_type_scat_dispersion_imag
_atom_type_scat_source
C C 0.0033 0.0016 'International Tables Vol C Tables 4.2.6.8 and 6.1.1.4'
H H 0.0000 0.0000 'International Tables Vol C Tables 4.2.6.8 and 6.1.1.4'
N N 0.0061 0.0033 'International Tables Vol C Tables 4.2.6.8 and 6.1.1.4'
O O 0.0106 0.0060 'International Tables Vol C Tables 4.2.6.8 and 6.1.1.4'
Ti Ti 0.2776 0.4457 'International Tables Vol C Tables 4.2.6.8 and 6.1.1.4'
Cd Cd -0.8075 1.2024 'International Tables Vol C Tables 4.2.6.8 and 6.1.1.4'
F F 0.0171 0.0103 'International Tables Vol C Tables 4.2.6.8 and 6.1.1.4'

loop_
_geom_angle_atom_site_label_1
_geom_angle_atom_site_label_2
_geom_angle_atom_site_label_3
_geom_angle
_geom_angle_site_symmetry_1
_geom_angle_site_symmetry_3
O4 C1 O5 129.1(5) . .
O4 C1 C2 116.5(5) . .
O5 C1 C2 114.3(5) . .
F2 C2 F3 104.0(8) . .
F2 C2 F1 107.4(10) . .
F3 C2 F1 105.1(8) . .
F2 C2 C1 112.4(7) . .
F3 C2 C1 116.1(6) . .
F1 C2 C1 111.2(7) . .
O7 C3 O6 125.5(5) . .
O7 C3 C4 117.5(5) . .
O6 C3 C4 117.0(5) . .
C3 C4 H4A 109.5 . .
C3 C4 H4B 109.5 . .
H4A C4 H4B 109.5 . .
C3 C4 H4C 109.5 . .
H4A C4 H4C 109.5 . .
H4B C4 H4C 109.5 . .
O8 C5 C6 110.5(4) . .
O8 C5 H5A 109.5 . .
C6 C5 H5A 109.5 . .
O8 C5 H5B 109.5 . .
C6 C5 H5B 109.5 . .
H5A C5 H5B 108.1 . .
N1 C6 C5 112.3(4) . .
N1 C6 H6A 109.2 . .
C5 C6 H6A 109.2 . .
N1 C6 H6B 109.2 . .
C5 C6 H6B 109.2 . .
H6A C6 H6B 107.9 . .
N1 C7 H7A 109.5 . .
N1 C7 H7B 109.5 . .
H7A C7 H7B 109.5 . .
N1 C7 H7C 109.5 . .
H7A C7 H7C 109.5 . .
H7B C7 H7C 109.5 . .
N1 C8 H8A 109.5 . .
N1 C8 H8B 109.5 . .
H8A C8 H8B 109.5 . .
N1 C8 H8C 109.5 . .
H8A C8 H8C 109.5 . .
H8B C8 H8C 109.5 . .
O10 C9 O9 128.9(6) . .
O10 C9 C10 118.0(6) . .
O9 C9 C10 113.1(6) . .
F5 C10 F6 110.1(8) . .
F5 C10 F4 104.9(12) . .
F6 C10 F4 100.2(9) . .
F5 C10 C9 115.2(9) . .
F6 C10 C9 115.4(7) . .
F4 C10 C9 109.5(8) . .
O11 C11 O12 129.6(6) . .
O11 C11 C12 116.9(6) . .
O12 C11 C12 113.5(6) . .
F7 C12 F8 112.6(10) . .
F7 C12 F9 107.5(9) . .
F8 C12 F9 104.3(7) . .
F7 C12 C11 113.9(8) . .
F8 C12 C11 109.0(7) . .
F9 C12 C11 109.1(8) . .
O13 C13 C14 110.1(5) . .
O13 C13 H13A 109.6 . .
C14 C13 H13A 109.6 . .
O13 C13 H13B 109.6 . .
C14 C13 H13B 109.6 . .
H13A C13 H13B 108.1 . .
C13 C14 N2 112.7(5) . .
C13 C14 H14A 109.0 . .
N2 C14 H14A 109.0 . .
C13 C14 H14B 109.0 . .
N2 C14 H14B 109.0 . .
H14A C14 H14B 107.8 . .
N2 C15 H15A 109.5 . .
N2 C15 H15B 109.5 . .
H15A C15 H15B 109.5 . .
N2 C15 H15C 109.5 . .
H15A C15 H15C 109.5 . .
H15B C15 H15C 109.5 . .
N2 C16 H16A 109.5 . .
N2 C16 H16B 109.5 . .
H16A C16 H16B 109.5 . .
N2 C16 H16C 109.5 . .
H16A C16 H16C 109.5 . .
H16B C16 H16C 109.5 . .
O15 C17 O14 130.6(5) . .
O15 C17 C18 116.1(5) . .
O14 C17 C18 113.3(5) . .
F10 C18 F12 107.7(5) . .
F10 C18 F11 106.9(4) . .
F12 C18 F11 106.6(5) . .
F10 C18 C17 111.9(5) . .
F12 C18 C17 112.9(4) . .
F11 C18 C17 110.6(4) . .
O17 C19 O16 119.7(5) . .
O17 C19 C20 120.2(5) . .
O16 C19 C20 120.0(5) . .
O17 C19 Cd2 64.6(3) . .
O16 C19 Cd2 55.1(3) . .
C20 C19 Cd2 175.1(4) . .
C19 C20 H20A 109.5 . .
C19 C20 H20B 109.5 . .
H20A C20 H20B 109.5 . .
C19 C20 H20C 109.5 . .
H20A C20 H20C 109.5 . .
H20B C20 H20C 109.5 . .
C21 O18 C24 103.2(8) . .
O18 C21 C22 106.9(7) . .
O18 C21 H21A 110.3 . .
C22 C21 H21A 110.3 . .
O18 C21 H21B 110.3 . .
C22 C21 H21B 110.3 . .
H21A C21 H21B 108.6 . .
C23 C22 C21 107.9(8) . .
C23 C22 H22A 110.1 . .
C21 C22 H22A 110.1 . .
C23 C22 H22B 110.1 . .
C21 C22 H22B 110.1 . .
H22A C22 H22B 108.4 . .
C22 C23 C24 107.8(8) . .
C22 C23 H23A 110.2 . .
C24 C23 H23A 110.2 . .
C22 C23 H23B 110.2 . .
C24 C23 H23B 110.2 . .
H23A C23 H23B 108.5 . .
C23 C24 O18 106.3(8) . .
C23 C24 H24A 110.5 . .
O18 C24 H24A 110.5 . .
C23 C24 H24B 110.5 . .
O18 C24 H24B 110.5 . .
H24A C24 H24B 108.7 . .
C25 O19 C28 109.9(16) . .
O19 C25 C26 108(2) . .
O19 C25 H25A 110.2 . .
C26 C25 H25A 110.2 . .
O19 C25 H25B 110.2 . .
C26 C25 H25B 110.2 . .
H25A C25 H25B 108.5 . .
C27 C26 C25 103.6(18) . .
C27 C26 H26A 111.0 . .
C25 C26 H26A 111.0 . .
C27 C26 H26B 111.0 . .
C25 C26 H26B 111.0 . .
H26A C26 H26B 109.0 . .
C26 C27 C28 103.8(18) . .
C26 C27 H27A 111.0 . .
C28 C27 H27A 111.0 . .
C26 C27 H27B 111.0 . .
C28 C27 H27B 111.0 . .
H27A C27 H27B 109.0 . .
O19 C28 C27 106.5(17) . .
O19 C28 H28A 110.4 . .
C27 C28 H28A 110.4 . .
O19 C28 H28B 110.4 . .
C27 C28 H28B 110.4 . .
H28A C28 H28B 108.6 . .
O9 Cd1 O12 87.95(16) . .
O9 Cd1 O17 97.05(15) . 3_666
O12 Cd1 O17 155.61(14) . 3_666
O9 Cd1 O8 91.66(13) . .
O12 Cd1 O8 121.19(14) . .
O17 Cd1 O8 82.65(13) 3_666 .
O9 Cd1 O13 133.76(13) . .
O12 Cd1 O13 79.64(14) . .
O17 Cd1 O13 79.72(13) 3_666 .
O8 Cd1 O13 132.71(12) . .
O9 Cd1 O2 158.23(12) . .
O12 Cd1 O2 97.02(13) . .
O17 Cd1 O2 87.14(12) 3_666 .
O8 Cd1 O2 67.61(11) . .
O13 Cd1 O2 67.99(11) . .
O9 Cd1 Ti4 126.28(10) . .
O12 Cd1 Ti4 115.55(11) . .
O17 Cd1 Ti4 80.49(10) 3_666 .
O8 Cd1 Ti4 34.62(8) . .
O13 Cd1 Ti4 98.94(9) . .
O2 Cd1 Ti4 33.30(7) . .
O9 Cd1 Ti3 168.01(10) . .
O12 Cd1 Ti3 91.98(11) . .
O17 Cd1 Ti3 78.26(10) 3_666 .
O8 Cd1 Ti3 98.60(9) . .
O13 Cd1 Ti3 34.87(9) . .
O2 Cd1 Ti3 33.53(7) . .
Ti4 Cd1 Ti3 64.25(2) . .
O3 Cd2 O16 120.37(15) . .
O3 Cd2 O1 90.92(11) . .
O16 Cd2 O1 123.45(15) . .
O3 Cd2 O4 138.42(14) . .
O16 Cd2 O4 95.75(15) . .
O1 Cd2 O4 84.62(13) . .
O3 Cd2 O15 80.71(12) . .
O16 Cd2 O15 87.50(16) . .
O1 Cd2 O15 147.11(14) . .
O4 Cd2 O15 81.08(15) . .
O3 Cd2 O17 87.91(12) . .
O16 Cd2 O17 54.12(13) . .
O1 Cd2 O17 84.98(12) . .
O4 Cd2 O17 132.51(14) . .
O15 Cd2 O17 126.01(14) . .
O3 Cd2 C19 105.24(15) . .
O16 Cd2 C19 27.08(15) . .
O1 Cd2 C19 105.10(15) . .
O4 Cd2 C19 115.85(16) . .
O15 Cd2 C19 107.79(16) . .
O17 Cd2 C19 27.04(14) . .
C8 N1 C6 110.5(5) . .
C8 N1 C7 110.4(5) . .
C6 N1 C7 112.3(4) . .
C8 N1 H1 107.8 . .
C6 N1 H1 107.8 . .
C7 N1 H1 107.8 . .
C16 N2 C14 112.7(5) . .
C16 N2 C15 109.5(5) . .
C14 N2 C15 111.8(6) . .
C16 N2 H2 107.5 . .
C14 N2 H2 107.5 . .
C15 N2 H2 107.5 . .
Ti3 O1 Ti4 96.95(15) 3_666 .
Ti3 O1 Cd2 128.92(16) 3_666 .
Ti4 O1 Cd2 111.49(15) . .
Ti4 O2 Ti3 143.17(19) . .
Ti4 O2 Cd1 100.88(14) . .
Ti3 O2 Cd1 100.61(14) . .
Ti4 O3 Ti3 97.16(15) 3_666 .
Ti4 O3 Cd2 129.74(17) 3_666 .
Ti3 O3 Cd2 112.30(15) . .
C1 O4 Cd2 128.6(3) . .
C1 O5 Ti4 135.6(3) . .
C3 O6 Ti4 126.1(3) . .
C3 O7 Ti3 124.7(3) . 3_666
C5 O8 Ti4 134.4(3) . .
C5 O8 Cd1 121.1(3) . .
Ti4 O8 Cd1 102.39(14) . .
C9 O9 Cd1 114.3(3) . .
C11 O12 Cd1 107.1(4) . .
C13 O13 Ti3 134.1(3) . .
C13 O13 Cd1 122.1(3) . .
Ti3 O13 Cd1 101.66(14) . .
C17 O14 Ti3 132.1(3) . .
C17 O15 Cd2 124.9(3) . .
C19 O16 Cd2 97.8(3) . .
C19 O17 Cd1 144.0(4) . 3_666
C19 O17 Cd2 88.3(3) . .
Cd1 O17 Cd2 126.96(16) 3_666 .
O1 Ti3 O2 101.71(14) 3_666 .
O1 Ti3 O13 101.05(15) 3_666 .
O2 Ti3 O13 88.77(15) . .
O1 Ti3 O3 82.65(15) 3_666 .
O2 Ti3 O3 96.94(14) . .
O13 Ti3 O3 172.47(14) . .
O1 Ti3 O7 89.69(14) 3_666 3_666
O2 Ti3 O7 168.01(15) . 3_666
O13 Ti3 O7 85.36(15) . 3_666
O3 Ti3 O7 88.12(14) . 3_666
O1 Ti3 O14 165.48(15) 3_666 .
O2 Ti3 O14 90.59(14) . .
O13 Ti3 O14 86.75(14) . .
O3 Ti3 O14 88.28(14) . .
O7 Ti3 O14 78.66(14) 3_666 .
O1 Ti3 Ti4 43.22(11) 3_666 3_666
O2 Ti3 Ti4 108.39(11) . 3_666
O13 Ti3 Ti4 141.94(11) . 3_666
O3 Ti3 Ti4 40.15(10) . 3_666
O7 Ti3 Ti4 82.46(11) 3_666 3_666
O14 Ti3 Ti4 125.43(10) . 3_666
O1 Ti3 Cd1 100.30(11) 3_666 .
O2 Ti3 Cd1 45.87(10) . .
O13 Ti3 Cd1 43.48(10) . .
O3 Ti3 Cd1 142.72(10) . .
O7 Ti3 Cd1 128.80(11) 3_666 .
O14 Ti3 Cd1 93.79(10) . .
Ti4 Ti3 Cd1 136.13(3) 3_666 .
O3 Ti4 O2 100.59(14) 3_666 .
O3 Ti4 O8 100.82(15) 3_666 .
O2 Ti4 O8 88.37(15) . .
O3 Ti4 O1 81.80(14) 3_666 .
O2 Ti4 O1 97.09(14) . .
O8 Ti4 O1 173.44(14) . .
O3 Ti4 O6 87.77(14) 3_666 .
O2 Ti4 O6 170.74(15) . .
O8 Ti4 O6 86.13(14) . .
O1 Ti4 O6 87.97(14) . .
O3 Ti4 O5 164.41(15) 3_666 .
O2 Ti4 O5 92.54(14) . .
O8 Ti4 O5 87.83(14) . .
O1 Ti4 O5 88.31(14) . .
O6 Ti4 O5 79.83(14) . .
O3 Ti4 Ti3 42.68(11) 3_666 3_666
O2 Ti4 Ti3 107.62(11) . 3_666
O8 Ti4 Ti3 141.39(11) . 3_666
O1 Ti4 Ti3 39.83(10) . 3_666
O6 Ti4 Ti3 81.22(10) . 3_666
O5 Ti4 Ti3 124.98(11) . 3_666
O3 Ti4 Cd1 100.04(11) 3_666 .
O2 Ti4 Cd1 45.82(11) . .
O8 Ti4 Cd1 42.99(10) . .
O1 Ti4 Cd1 142.80(10) . .
O6 Ti4 Cd1 129.12(11) . .
O5 Ti4 Cd1 95.14(10) . .
Ti3 Ti4 Cd1 135.48(3) 3_666 .

loop_
_geom_bond_atom_site_label_1
_geom_bond_atom_site_label_2
_geom_bond_distance
_geom_bond_site_symmetry_2
C1 O4 1.236(7) .
C1 O5 1.248(6) .
C1 C2 1.502(8) .
C2 F2 1.280(9) .
C2 F3 1.301(8) .
C2 F1 1.366(10) .
C3 O7 1.258(7) .
C3 O6 1.262(7) .
C3 C4 1.518(8) .
C4 H4A 0.9800 .
C4 H4B 0.9800 .
C4 H4C 0.9800 .
C5 O8 1.416(5) .
C5 C6 1.506(8) .
C5 H5A 0.9900 .
C5 H5B 0.9900 .
C6 N1 1.491(7) .
C6 H6A 0.9900 .
C6 H6B 0.9900 .
C7 N1 1.505(7) .
C7 H7A 0.9800 .
C7 H7B 0.9800 .
C7 H7C 0.9800 .
C8 N1 1.476(8) .
C8 H8A 0.9800 .
C8 H8B 0.9800 .
C8 H8C 0.9800 .
C9 O10 1.219(7) .
C9 O9 1.252(7) .
C9 C10 1.508(10) .
C10 F5 1.214(12) .
C10 F6 1.299(10) .
C10 F4 1.327(15) .
C11 O11 1.231(7) .
C11 O12 1.243(7) .
C11 C12 1.545(11) .
C12 F7 1.238(11) .
C12 F8 1.349(12) .
C12 F9 1.368(12) .
C13 O13 1.419(6) .
C13 C14 1.481(9) .
C13 H13A 0.9900 .
C13 H13B 0.9900 .
C14 N2 1.486(9) .
C14 H14A 0.9900 .
C14 H14B 0.9900 .
C15 N2 1.501(9) .
C15 H15A 0.9800 .
C15 H15B 0.9800 .
C15 H15C 0.9800 .
C16 N2 1.479(8) .
C16 H16A 0.9800 .
C16 H16B 0.9800 .
C16 H16C 0.9800 .
C17 O15 1.243(6) .
C17 O14 1.249(6) .
C17 C18 1.540(7) .
C18 F10 1.335(7) .
C18 F12 1.336(6) .
C18 F11 1.336(6) .
C19 O17 1.248(6) .
C19 O16 1.261(7) .
C19 C20 1.499(9) .
C19 Cd2 2.744(6) .
C20 H20A 0.9800 .
C20 H20B 0.9800 .
C20 H20C 0.9800 .
O18 C21 1.442(13) .
O18 C24 1.496(14) .
C21 C22 1.470(15) .
C21 H21A 0.9900 .
C21 H21B 0.9900 .
C22 C23 1.408(14) .
C22 H22A 0.9900 .
C22 H22B 0.9900 .
C23 C24 1.448(15) .
C23 H23A 0.9900 .
C23 H23B 0.9900 .
C24 H24A 0.9900 .
C24 H24B 0.9900 .
O19 C25 1.33(3) .
O19 C28 1.467(16) .
C25 C26 1.506(18) .
C25 H25A 0.9900 .
C25 H25B 0.9900 .
C26 C27 1.495(17) .
C26 H26A 0.9900 .
C26 H26B 0.9900 .
C27 C28 1.499(17) .
C27 H27A 0.9900 .
C27 H27B 0.9900 .
C28 H28A 0.9900 .
C28 H28B 0.9900 .
Cd1 O9 2.232(4) .
Cd1 O12 2.264(4) .
Cd1 O17 2.291(4) 3_666
Cd1 O8 2.313(3) .
Cd1 O13 2.328(3) .
Cd1 O2 2.420(3) .
Cd1 Ti4 3.3132(12) .
Cd1 Ti3 3.3137(10) .
Cd2 O3 2.253(3) .
Cd2 O16 2.271(4) .
Cd2 O1 2.272(3) .
Cd2 O4 2.278(4) .
Cd2 O15 2.306(4) .
Cd2 O17 2.480(4) .
N1 H1 0.9300 .
N2 H2 0.9300 .
O1 Ti3 1.829(3) 3_666
O1 Ti4 1.956(4) .
O2 Ti4 1.852(3) .
O2 Ti3 1.862(3) .
O3 Ti4 1.842(3) 3_666
O3 Ti3 1.937(3) .
O5 Ti4 2.109(3) .
O6 Ti4 2.093(3) .
O7 Ti3 2.092(3) 3_666
O8 Ti4 1.927(3) .
O13 Ti3 1.934(4) .
O14 Ti3 2.165(4) .
O17 Cd1 2.291(4) 3_666
Ti3 O1 1.829(3) 3_666
Ti3 O7 2.092(3) 3_666
Ti3 Ti4 2.8346(13) 3_666
Ti4 O3 1.842(3) 3_666
Ti4 Ti3 2.8345(13) 3_666

loop_
_geom_torsion_atom_site_label_1
_geom_torsion_atom_site_label_2
_geom_torsion_atom_site_label_3
_geom_torsion_atom_site_label_4
_geom_torsion
_geom_torsion_site_symmetry_1
_geom_torsion_site_symmetry_4
O4 C1 C2 F2 50.3(10) . .
O5 C1 C2 F2 -132.3(8) . .
O4 C1 C2 F3 169.8(7) . .
O5 C1 C2 F3 -12.8(10) . .
O4 C1 C2 F1 -70.1(10) . .
O5 C1 C2 F1 107.3(9) . .
O8 C5 C6 N1 -55.2(6) . .
O10 C9 C10 F5 118.8(11) . .
O9 C9 C10 F5 -59.6(12) . .
O10 C9 C10 F6 -11.3(11) . .
O9 C9 C10 F6 170.4(7) . .
O10 C9 C10 F4 -123.4(10) . .
O9 C9 C10 F4 58.3(12) . .
O11 C11 C12 F7 14.0(13) . .
O12 C11 C12 F7 -167.1(10) . .
O11 C11 C12 F8 -112.6(8) . .
O12 C11 C12 F8 66.3(9) . .
O11 C11 C12 F9 134.1(7) . .
O12 C11 C12 F9 -47.0(9) . .
O13 C13 C14 N2 52.9(6) . .
O15 C17 C18 F10 -131.2(5) . .
O14 C17 C18 F10 49.9(6) . .
O15 C17 C18 F12 -9.5(7) . .
O14 C17 C18 F12 171.5(5) . .
O15 C17 C18 F11 109.8(5) . .
O14 C17 C18 F11 -69.2(6) . .
C24 O18 C21 C22 -26.4(18) . .
O18 C21 C22 C23 16(2) . .
C21 C22 C23 C24 1(2) . .
C22 C23 C24 O18 -18(2) . .
C21 O18 C24 C23 27(2) . .
C28 O19 C25 C26 23(3) . .
O19 C25 C26 C27 -30(3) . .
C25 C26 C27 C28 25(3) . .
C25 O19 C28 C27 -6(3) . .
C26 C27 C28 O19 -13(3) . .
O17 C19 Cd2 O3 -51.9(3) . .
O16 C19 Cd2 O3 128.2(4) . .
O17 C19 Cd2 O16 179.9(6) . .
O17 C19 Cd2 O1 43.3(3) . .
O16 C19 Cd2 O1 -136.6(4) . .
O17 C19 Cd2 O4 134.6(3) . .
O16 C19 Cd2 O4 -45.3(4) . .
O17 C19 Cd2 O15 -136.8(3) . .
O16 C19 Cd2 O15 43.3(4) . .
O16 C19 Cd2 O17 -179.9(6) . .
C5 C6 N1 C8 171.3(5) . .
C5 C6 N1 C7 -65.0(5) . .
C13 C14 N2 C16 65.8(6) . .
C13 C14 N2 C15 -170.3(5) . .
O3 Cd2 O1 Ti3 46.1(2) . 3_666
O16 Cd2 O1 Ti3 -81.9(2) . 3_666
O4 Cd2 O1 Ti3 -175.3(2) . 3_666
O15 Cd2 O1 Ti3 120.3(3) . 3_666
O17 Cd2 O1 Ti3 -41.7(2) . 3_666
C19 Cd2 O1 Ti3 -59.9(2) . 3_666
O3 Cd2 O1 Ti4 -72.86(16) . .
O16 Cd2 O1 Ti4 159.06(16) . .
O4 Cd2 O1 Ti4 65.72(17) . .
O15 Cd2 O1 Ti4 1.3(3) . .
O17 Cd2 O1 Ti4 -160.68(16) . .
C19 Cd2 O1 Ti4 -178.92(16) . .
O9 Cd1 O2 Ti4 25.0(4) . .
O12 Cd1 O2 Ti4 127.15(16) . .
O17 Cd1 O2 Ti4 -76.97(15) 3_666 .
O8 Cd1 O2 Ti4 6.25(12) . .
O13 Cd1 O2 Ti4 -157.04(17) . .
Ti3 Cd1 O2 Ti4 -149.9(2) . .
O9 Cd1 O2 Ti3 174.9(3) . .
O12 Cd1 O2 Ti3 -82.94(16) . .
O17 Cd1 O2 Ti3 72.94(15) 3_666 .
O8 Cd1 O2 Ti3 156.16(17) . .
O13 Cd1 O2 Ti3 -7.13(13) . .
Ti4 Cd1 O2 Ti3 149.9(2) . .
O16 Cd2 O3 Ti4 82.7(2) . 3_666
O1 Cd2 O3 Ti4 -47.7(2) . 3_666
O4 Cd2 O3 Ti4 -130.7(2) . 3_666
O15 Cd2 O3 Ti4 164.2(2) . 3_666
O17 Cd2 O3 Ti4 37.2(2) . 3_666
C19 Cd2 O3 Ti4 58.2(2) . 3_666
O16 Cd2 O3 Ti3 -156.22(16) . .
O1 Cd2 O3 Ti3 73.36(16) . .
O4 Cd2 O3 Ti3 -9.6(3) . .
O15 Cd2 O3 Ti3 -74.67(17) . .
O17 Cd2 O3 Ti3 158.30(16) . .
C19 Cd2 O3 Ti3 179.28(17) . .
O5 C1 O4 Cd2 2.0(9) . .
C2 C1 O4 Cd2 178.9(4) . .
O3 Cd2 O4 C1 53.5(6) . .
O16 Cd2 O4 C1 -155.0(5) . .
O1 Cd2 O4 C1 -31.8(5) . .
O15 Cd2 O4 C1 118.5(5) . .
O17 Cd2 O4 C1 -110.0(5) . .
C19 Cd2 O4 C1 -136.0(5) . .
O4 C1 O5 Ti4 0.6(10) . .
C2 C1 O5 Ti4 -176.4(4) . .
O7 C3 O6 Ti4 3.6(9) . .
C4 C3 O6 Ti4 -178.7(6) . .
O6 C3 O7 Ti3 -3.2(9) . 3_666
C4 C3 O7 Ti3 179.1(6) . 3_666
C6 C5 O8 Ti4 126.3(4) . .
C6 C5 O8 Cd1 -73.4(5) . .
O9 Cd1 O8 C5 15.0(3) . .
O12 Cd1 O8 C5 103.6(3) . .
O17 Cd1 O8 C5 -81.9(3) 3_666 .
O13 Cd1 O8 C5 -150.5(3) . .
O2 Cd1 O8 C5 -171.8(4) . .
Ti4 Cd1 O8 C5 -165.8(4) . .
Ti3 Cd1 O8 C5 -158.7(3) . .
O9 Cd1 O8 Ti4 -179.21(16) . .
O12 Cd1 O8 Ti4 -90.61(19) . .
O17 Cd1 O8 Ti4 83.89(15) 3_666 .
O13 Cd1 O8 Ti4 15.2(2) . .
O2 Cd1 O8 Ti4 -6.04(12) . .
Ti3 Cd1 O8 Ti4 7.01(13) . .
O10 C9 O9 Cd1 19.2(8) . .
C10 C9 O9 Cd1 -162.7(5) . .
O12 Cd1 O9 C9 65.5(4) . .
O17 Cd1 O9 C9 -90.6(4) 3_666 .
O8 Cd1 O9 C9 -173.4(4) . .
O13 Cd1 O9 C9 -8.1(5) . .
O2 Cd1 O9 C9 169.4(4) . .
Ti4 Cd1 O9 C9 -173.9(3) . .
Ti3 Cd1 O9 C9 -24.4(8) . .
O11 C11 O12 Cd1 5.3(8) . .
C12 C11 O12 Cd1 -173.4(6) . .
O9 Cd1 O12 C11 74.9(4) . .
O17 Cd1 O12 C11 177.5(4) 3_666 .
O8 Cd1 O12 C11 -15.8(4) . .
O13 Cd1 O12 C11 -149.9(4) . .
O2 Cd1 O12 C11 -83.8(4) . .
Ti4 Cd1 O12 C11 -54.8(4) . .
Ti3 Cd1 O12 C11 -117.1(4) . .
C14 C13 O13 Ti3 -130.9(4) . .
C14 C13 O13 Cd1 68.8(5) . .
O9 Cd1 O13 C13 -8.5(5) . .
O12 Cd1 O13 C13 -85.4(4) . .
O17 Cd1 O13 C13 81.5(4) 3_666 .
O8 Cd1 O13 C13 151.3(4) . .
O2 Cd1 O13 C13 172.6(4) . .
Ti4 Cd1 O13 C13 160.0(4) . .
Ti3 Cd1 O13 C13 165.7(5) . .
O9 Cd1 O13 Ti3 -174.13(16) . .
O12 Cd1 O13 Ti3 108.89(17) . .
O17 Cd1 O13 Ti3 -84.18(16) 3_666 .
O8 Cd1 O13 Ti3 -14.3(2) . .
O2 Cd1 O13 Ti3 6.89(12) . .
Ti4 Cd1 O13 Ti3 -5.63(14) . .
O15 C17 O14 Ti3 -26.5(8) . .
C18 C17 O14 Ti3 152.2(4) . .
O14 C17 O15 Cd2 0.0(8) . .
C18 C17 O15 Cd2 -178.7(3) . .
O3 Cd2 O15 C17 43.4(4) . .
O16 Cd2 O15 C17 164.7(4) . .
O1 Cd2 O15 C17 -33.7(5) . .
O4 Cd2 O15 C17 -99.1(4) . .
O17 Cd2 O15 C17 123.9(4) . .
C19 Cd2 O15 C17 146.5(4) . .
O17 C19 O16 Cd2 -0.1(6) . .
C20 C19 O16 Cd2 -179.6(6) . .
O3 Cd2 O16 C19 -61.5(4) . .
O1 Cd2 O16 C19 52.7(4) . .
O4 Cd2 O16 C19 140.0(4) . .
O15 Cd2 O16 C19 -139.2(4) . .
O17 Cd2 O16 C19 0.1(3) . .
O16 C19 O17 Cd1 169.2(4) . 3_666
C20 C19 O17 Cd1 -11.2(11) . 3_666
Cd2 C19 O17 Cd1 169.1(6) . 3_666
O16 C19 O17 Cd2 0.1(6) . .
C20 C19 O17 Cd2 179.6(7) . .
O3 Cd2 O17 C19 130.5(3) . .
O16 Cd2 O17 C19 -0.1(3) . .
O1 Cd2 O17 C19 -138.3(3) . .
O4 Cd2 O17 C19 -60.4(4) . .
O15 Cd2 O17 C19 53.6(4) . .
O3 Cd2 O17 Cd1 -41.5(2) . 3_666
O16 Cd2 O17 Cd1 -172.1(3) . 3_666
O1 Cd2 O17 Cd1 49.6(2) . 3_666
O4 Cd2 O17 Cd1 127.6(2) . 3_666
O15 Cd2 O17 Cd1 -118.4(2) . 3_666
C19 Cd2 O17 Cd1 -172.0(4) . 3_666
Ti4 O2 Ti3 O1 31.7(3) . 3_666
Cd1 O2 Ti3 O1 -93.06(15) . 3_666
Ti4 O2 Ti3 O13 132.7(3) . .
Cd1 O2 Ti3 O13 7.97(14) . .
Ti4 O2 Ti3 O3 -52.2(3) . .
Cd1 O2 Ti3 O3 -176.96(13) . .
Ti4 O2 Ti3 O7 -166.7(6) . 3_666
Cd1 O2 Ti3 O7 68.6(8) . 3_666
Ti4 O2 Ti3 O14 -140.5(3) . .
Cd1 O2 Ti3 O14 94.70(14) . .
Ti4 O2 Ti3 Ti4 -12.6(3) . 3_666
Cd1 O2 Ti3 Ti4 -137.40(8) . 3_666
Ti4 O2 Ti3 Cd1 124.8(4) . .
C13 O13 Ti3 O1 -69.6(5) . 3_666
Cd1 O13 Ti3 O1 93.38(15) . 3_666
C13 O13 Ti3 O2 -171.3(5) . .
Cd1 O13 Ti3 O2 -8.31(15) . .
C13 O13 Ti3 O7 19.1(5) . 3_666
Cd1 O13 Ti3 O7 -177.85(16) . 3_666
C13 O13 Ti3 O14 98.0(5) . .
Cd1 O13 Ti3 O14 -98.97(15) . .
C13 O13 Ti3 Ti4 -52.4(5) . 3_666
Cd1 O13 Ti3 Ti4 110.65(15) . 3_666
C13 O13 Ti3 Cd1 -163.0(5) . .
Ti4 O3 Ti3 O1 9.42(14) 3_666 3_666
Cd2 O3 Ti3 O1 -129.00(17) . 3_666
Ti4 O3 Ti3 O2 110.39(15) 3_666 .
Cd2 O3 Ti3 O2 -28.02(17) . .
Ti4 O3 Ti3 O7 -80.51(15) 3_666 3_666
Cd2 O3 Ti3 O7 141.07(17) . 3_666
Ti4 O3 Ti3 O14 -159.22(15) 3_666 .
Cd2 O3 Ti3 O14 62.36(16) . .
Cd2 O3 Ti3 Ti4 -138.4(2) . 3_666
Ti4 O3 Ti3 Cd1 106.79(15) 3_666 .
Cd2 O3 Ti3 Cd1 -31.6(3) . .
C17 O14 Ti3 O1 -59.7(8) . 3_666
C17 O14 Ti3 O2 88.4(4) . .
C17 O14 Ti3 O13 177.2(4) . .
C17 O14 Ti3 O3 -8.5(4) . .
C17 O14 Ti3 O7 -96.9(4) . 3_666
C17 O14 Ti3 Ti4 -24.8(5) . 3_666
C17 O14 Ti3 Cd1 134.2(4) . .
O9 Cd1 Ti3 O1 -74.4(6) . 3_666
O12 Cd1 Ti3 O1 -163.88(15) . 3_666
O17 Cd1 Ti3 O1 -6.42(14) 3_666 3_666
O8 Cd1 Ti3 O1 74.16(13) . 3_666
O13 Cd1 Ti3 O1 -95.25(18) . 3_666
O2 Cd1 Ti3 O1 96.37(17) . 3_666
Ti4 Cd1 Ti3 O1 78.57(10) . 3_666
O9 Cd1 Ti3 O2 -170.8(6) . .
O12 Cd1 Ti3 O2 99.75(17) . .
O17 Cd1 Ti3 O2 -102.79(17) 3_666 .
O8 Cd1 Ti3 O2 -22.21(16) . .
O13 Cd1 Ti3 O2 168.4(2) . .
Ti4 Cd1 Ti3 O2 -17.80(14) . .
O9 Cd1 Ti3 O13 20.8(6) . .
O12 Cd1 Ti3 O13 -68.64(18) . .
O17 Cd1 Ti3 O13 88.82(18) 3_666 .
O8 Cd1 Ti3 O13 169.41(17) . .
O2 Cd1 Ti3 O13 -168.4(2) . .
Ti4 Cd1 Ti3 O13 173.82(15) . .
O9 Cd1 Ti3 O3 -165.8(6) . .
O12 Cd1 Ti3 O3 104.7(2) . .
O17 Cd1 Ti3 O3 -97.80(19) 3_666 .
O8 Cd1 Ti3 O3 -17.22(19) . .
O13 Cd1 Ti3 O3 173.4(2) . .
O2 Cd1 Ti3 O3 5.0(2) . .
Ti4 Cd1 Ti3 O3 -12.81(17) . .
O9 Cd1 Ti3 O7 23.6(6) . 3_666
O12 Cd1 Ti3 O7 -65.88(18) . 3_666
O17 Cd1 Ti3 O7 91.58(17) 3_666 3_666
O8 Cd1 Ti3 O7 172.16(16) . 3_666
O13 Cd1 Ti3 O7 2.8(2) . 3_666
O2 Cd1 Ti3 O7 -165.6(2) . 3_666
Ti4 Cd1 Ti3 O7 176.57(14) . 3_666
O9 Cd1 Ti3 O14 102.1(6) . .
O12 Cd1 Ti3 O14 12.60(14) . .
O17 Cd1 Ti3 O14 170.06(14) 3_666 .
O8 Cd1 Ti3 O14 -109.36(13) . .
O13 Cd1 Ti3 O14 81.24(18) . .
O2 Cd1 Ti3 O14 -87.15(17) . .
Ti4 Cd1 Ti3 O14 -104.94(10) . .
O9 Cd1 Ti3 Ti4 -102.8(5) . 3_666
O12 Cd1 Ti3 Ti4 167.72(12) . 3_666
O17 Cd1 Ti3 Ti4 -34.82(11) 3_666 3_666
O8 Cd1 Ti3 Ti4 45.76(10) . 3_666
O13 Cd1 Ti3 Ti4 -123.65(16) . 3_666
O2 Cd1 Ti3 Ti4 67.97(14) . 3_666
Ti4 Cd1 Ti3 Ti4 50.17(5) . 3_666
Ti3 O2 Ti4 O3 -30.9(3) . 3_666
Cd1 O2 Ti4 O3 93.75(15) . 3_666
Ti3 O2 Ti4 O8 -131.6(3) . .
Cd1 O2 Ti4 O8 -6.95(14) . .
Ti3 O2 Ti4 O1 52.0(3) . .
Cd1 O2 Ti4 O1 176.69(13) . .
Ti3 O2 Ti4 O5 140.6(3) . .
Cd1 O2 Ti4 O5 -94.70(14) . .
Ti3 O2 Ti4 Ti3 12.6(3) . 3_666
Cd1 O2 Ti4 Ti3 137.26(8) . 3_666
Ti3 O2 Ti4 Cd1 -124.7(4) . .
C5 O8 Ti4 O3 69.7(4) . 3_666
Cd1 O8 Ti4 O3 -93.17(15) . 3_666
C5 O8 Ti4 O2 170.1(4) . .
Cd1 O8 Ti4 O2 7.31(14) . .
C5 O8 Ti4 O6 -17.3(4) . .
Cd1 O8 Ti4 O6 179.86(15) . .
C5 O8 Ti4 O5 -97.3(4) . .
Cd1 O8 Ti4 O5 99.91(14) . .
C5 O8 Ti4 Ti3 53.4(5) . 3_666
Cd1 O8 Ti4 Ti3 -109.41(14) . 3_666
C5 O8 Ti4 Cd1 162.8(5) . .
Ti3 O1 Ti4 O3 -9.34(14) 3_666 3_666
Cd2 O1 Ti4 O3 127.38(16) . 3_666
Ti3 O1 Ti4 O2 -109.08(15) 3_666 .
Cd2 O1 Ti4 O2 27.64(17) . .
Ti3 O1 Ti4 O6 78.69(15) 3_666 .
Cd2 O1 Ti4 O6 -144.58(16) . .
Ti3 O1 Ti4 O5 158.57(15) 3_666 .
Cd2 O1 Ti4 O5 -64.71(15) . .
Cd2 O1 Ti4 Ti3 136.7(2) . 3_666
Ti3 O1 Ti4 Cd1 -105.15(16) 3_666 .
Cd2 O1 Ti4 Cd1 31.6(2) . .
C3 O6 Ti4 O3 40.6(5) . 3_666
C3 O6 Ti4 O8 141.6(5) . .
C3 O6 Ti4 O1 -41.3(5) . .
C3 O6 Ti4 O5 -130.0(5) . .
C3 O6 Ti4 Ti3 -1.9(5) . 3_666
C3 O6 Ti4 Cd1 141.7(4) . .
C1 O5 Ti4 O3 83.6(7) . 3_666
C1 O5 Ti4 O2 -63.9(5) . .
C1 O5 Ti4 O8 -152.2(5) . .
C1 O5 Ti4 O1 33.1(5) . .
C1 O5 Ti4 O6 121.3(5) . .
C1 O5 Ti4 Ti3 49.7(5) . 3_666
C1 O5 Ti4 Cd1 -109.8(5) . .
O9 Cd1 Ti4 O3 96.12(17) . 3_666
O12 Cd1 Ti4 O3 -156.32(16) . 3_666
O17 Cd1 Ti4 O3 4.32(14) 3_666 3_666
O8 Cd1 Ti4 O3 95.15(18) . 3_666
O13 Cd1 Ti4 O3 -73.59(13) . 3_666
O2 Cd1 Ti4 O3 -95.07(17) . 3_666
Ti3 Cd1 Ti4 O3 -77.16(11) . 3_666
O9 Cd1 Ti4 O2 -168.81(19) . .
O12 Cd1 Ti4 O2 -61.25(18) . .
O17 Cd1 Ti4 O2 99.39(17) 3_666 .
O8 Cd1 Ti4 O2 -169.8(2) . .
O13 Cd1 Ti4 O2 21.48(16) . .
Ti3 Cd1 Ti4 O2 17.91(14) . .
O9 Cd1 Ti4 O8 1.0(2) . .
O12 Cd1 Ti4 O8 108.53(19) . .
O17 Cd1 Ti4 O8 -90.83(18) 3_666 .
O13 Cd1 Ti4 O8 -168.73(17) . .
O2 Cd1 Ti4 O8 169.8(2) . .
Ti3 Cd1 Ti4 O8 -172.31(15) . .
O9 Cd1 Ti4 O1 -174.3(2) . .
O12 Cd1 Ti4 O1 -66.7(2) . .
O17 Cd1 Ti4 O1 93.94(19) 3_666 .
O8 Cd1 Ti4 O1 -175.2(2) . .
O13 Cd1 Ti4 O1 16.04(19) . .
O2 Cd1 Ti4 O1 -5.4(2) . .
Ti3 Cd1 Ti4 O1 12.46(16) . .
O9 Cd1 Ti4 O6 0.8(2) . .
O12 Cd1 Ti4 O6 108.35(18) . .
O17 Cd1 Ti4 O6 -91.01(17) 3_666 .
O8 Cd1 Ti4 O6 -0.2(2) . .
O13 Cd1 Ti4 O6 -168.92(16) . .
O2 Cd1 Ti4 O6 169.6(2) . .
Ti3 Cd1 Ti4 O6 -172.49(14) . .
O9 Cd1 Ti4 O5 -80.26(17) . .
O12 Cd1 Ti4 O5 27.29(15) . .
O17 Cd1 Ti4 O5 -172.07(14) 3_666 .
O8 Cd1 Ti4 O5 -81.24(18) . .
O13 Cd1 Ti4 O5 110.03(13) . .
O2 Cd1 Ti4 O5 88.55(17) . .
Ti3 Cd1 Ti4 O5 106.45(10) . .
O9 Cd1 Ti4 Ti3 123.91(14) . 3_666
O12 Cd1 Ti4 Ti3 -128.54(13) . 3_666
O17 Cd1 Ti4 Ti3 32.10(11) 3_666 3_666
O8 Cd1 Ti4 Ti3 122.93(16) . 3_666
O13 Cd1 Ti4 Ti3 -45.80(10) . 3_666
O2 Cd1 Ti4 Ti3 -67.28(14) . 3_666
Ti3 Cd1 Ti4 Ti3 -49.38(5) . 3_666
